data_4129135
loop_
_publ_author_name
'Wilde, Justin H.'
'Smith, Jacob A.'
'Dickie, Diane A.'
'Harman, W. Dean'

_publ_section_title
;
 Molybdenum-Promoted Synthesis of Isoquinuclidines with Bridgehead
 CF<sub>3</sub> Groups.
;
_journal_issue 47
_journal_name_full 'Journal of the American Chemical Society'
_journal_page_first 18890
_journal_page_last 18899
_journal_paper_doi 10.1021/jacs.9b10781
_journal_volume 141
_journal_year 2019
_chemical_formula_sum 'C32 H36 B Cl4 F3 Mo N10 O3'
_chemical_formula_weight 914.26
_space_group_crystal_system triclinic
_space_group_IT_number 2
_space_group_name_Hall '-P 1'
_space_group_name_H-M_alt 'P -1'
_atom_sites_solution_hydrogens mixed
_atom_sites_solution_primary dual
_cell_angle_alpha 84.529(2)
_cell_angle_beta 72.615(2)
_cell_angle_gamma 88.843(2)
_cell_formula_units_Z 2
_cell_length_a 11.3506(8)
_cell_length_b 12.5625(9)
_cell_length_c 14.3264(11)
_cell_measurement_reflns_used 9950
_cell_measurement_temperature 100.(2)
_cell_measurement_theta_max 30.3082
_cell_measurement_theta_min 2.3125
_cell_volume 1940.6(2)
_computing_cell_refinement 'SAINT V8.38A (Bruker AXS Inc., 2017)'
_computing_data_collection 'Bruker Instrument Service v2017.5.0.0'
_computing_data_reduction 'SAINT V8.38A (Bruker AXS Inc., 2017)'
_computing_structure_refinement 'SHELXL-2018/3 (Sheldrick, 2018)'
_computing_structure_solution 'SHELXT 2014/5 (Sheldrick, 2014)'
_diffrn_ambient_temperature 100.(2)
_diffrn_detector_area_resol_mean 8.3333
_diffrn_measured_fraction_theta_full 0.997
_diffrn_measured_fraction_theta_max 0.997
_diffrn_measurement_device_type 'Bruker Kappa APEXII Duo'
_diffrn_measurement_method '\f and \w scans'
_diffrn_radiation_monochromator graphite
_diffrn_radiation_type 'Mo K\a'
_diffrn_radiation_wavelength 0.71073
_diffrn_reflns_av_R_equivalents 0.0505
_diffrn_reflns_av_unetI/netI 0.0484
_diffrn_reflns_limit_h_max 16
_diffrn_reflns_limit_h_min -15
_diffrn_reflns_limit_k_max 17
_diffrn_reflns_limit_k_min -17
_diffrn_reflns_limit_l_max 20
_diffrn_reflns_limit_l_min -20
_diffrn_reflns_number 48715
_diffrn_reflns_theta_full 30.59
_diffrn_reflns_theta_max 30.59
_diffrn_reflns_theta_min 1.50
_diffrn_source 'fine-focus sealed tube'
_exptl_absorpt_coefficient_mu 0.676
_exptl_absorpt_correction_T_max 0.95
_exptl_absorpt_correction_T_min 0.88
_exptl_absorpt_correction_type multi-scan
_exptl_absorpt_process_details
;
SADABS-2016/2 - Bruker AXS area detector scaling and absorption correction
;
_exptl_crystal_colour yellow
_exptl_crystal_density_diffrn 1.565
_exptl_crystal_density_method 'not measured'
_exptl_crystal_description block
_exptl_crystal_F_000 928
_exptl_crystal_size_max 0.320
_exptl_crystal_size_mid 0.170
_exptl_crystal_size_min 0.075
_refine_diff_density_max 1.071
_refine_diff_density_min -1.136
_refine_ls_extinction_method none
_refine_ls_goodness_of_fit_ref 1.023
_refine_ls_hydrogen_treatment mixed
_refine_ls_matrix_type full
_refine_ls_number_parameters 515
_refine_ls_number_reflns 11897
_refine_ls_number_restraints 4
_refine_ls_restrained_S_all 1.034
_refine_ls_R_factor_all 0.0546
_refine_ls_R_factor_gt 0.0363
_refine_ls_shift/su_max 0.002
_refine_ls_shift/su_mean 0.000
_refine_ls_structure_factor_coef Fsqd
_refine_ls_weighting_details 'w=1/[\s^2^(Fo^2^)+(0.0332P)^2^+1.5299P] where P=(Fo^2^+2Fc^2^)/3'
_refine_ls_weighting_scheme calc
_refine_ls_wR_factor_gt 0.0779
_refine_ls_wR_factor_ref 0.0852
_reflns_number_gt 9605
_reflns_number_total 11897
_reflns_threshold_expression 'I > 2\s(I)'
_cod_data_source_file ja9b10781_si_001.cif
_cod_data_source_block 7
_cod_depositor_comments
;
The following automatic conversions were performed:

data item '_exptl_absorpt_correction_type' value 'Multi-Scan' was
changed to 'multi-scan' in accordance with the
/home/data/users/saulius/crontab/automatic-downloads/rss-feeds/ACS/lib/dictionaries/cif_core.dic
dictionary named 'cif_core.dic' version 2.4.2 last updated on
2011-04-26.

Automatic conversion script
Id: cif_fix_values 6909 2019-04-08 15:41:33Z antanas 

 Adding full bibliography for 4129132--4129146.cif.
;
_cod_database_code 4129135

loop_
_space_group_symop_operation_xyz
'x, y, z'
'-x, -y, -z'

loop_
_atom_site_type_symbol
_atom_site_label
_atom_site_fract_x
_atom_site_fract_y
_atom_site_fract_z
_atom_site_U_iso_or_equiv
_atom_site_adp_type
_atom_site_calc_flag
_atom_site_refinement_flags_adp
_atom_site_refinement_flags_occupancy
_atom_site_refinement_flags_posn
_atom_site_occupancy
_atom_site_disorder_assembly
_atom_site_disorder_group
Mo Mo1 0.32375(2) 0.58789(2) 0.78951(2) 0.00985(4) Uani d . . . 1.0 . .
Cl Cl1 -0.10950(7) 0.77526(6) 0.76084(6) 0.04629(18) Uani d . . . 1.0 . .
Cl Cl2 0.06367(6) 0.91853(5) 0.61339(5) 0.03293(13) Uani d . . . 1.0 . .
Cl Cl4 0.19812(8) 0.85387(6) 1.13374(6) 0.04786(18) Uani d . . D 1.0 . .
F F1 0.60572(16) 1.01350(12) 0.73215(12) 0.0461(4) Uani d . . . 1.0 . .
F F2 0.57485(18) 0.93035(13) 0.87630(12) 0.0470(4) Uani d . . . 1.0 . .
F F3 0.42423(17) 1.00704(12) 0.83578(13) 0.0505(5) Uani d . . . 1.0 . .
O O1 0.18691(14) 0.78856(12) 0.84606(11) 0.0228(3) Uani d . . . 1.0 . .
O O2 0.74912(15) 0.80334(14) 0.26887(11) 0.0252(3) Uani d . . . 1.0 . .
O O3 0.92740(14) 0.83905(13) 0.30808(11) 0.0232(3) Uani d . . . 1.0 . .
N N1 0.42063(15) 0.42635(12) 0.77218(11) 0.0126(3) Uani d . . . 1.0 . .
N N2 0.38552(15) 0.34721(12) 0.84776(12) 0.0133(3) Uani d . . . 1.0 . .
N N3 0.15874(15) 0.48252(13) 0.85437(11) 0.0130(3) Uani d . . . 1.0 . .
N N4 0.16094(15) 0.39382(13) 0.91620(12) 0.0137(3) Uani d . . . 1.0 . .
N N5 0.33940(14) 0.55732(12) 0.93981(11) 0.0117(3) Uani d . . . 1.0 . .
N N6 0.31435(15) 0.45839(13) 0.98996(11) 0.0131(3) Uani d . . . 1.0 . .
N N7 0.24479(15) 0.70836(13) 0.81835(11) 0.0134(3) Uani d . . . 1.0 . .
N N8 0.45095(16) 0.85208(13) 0.68601(13) 0.0194(4) Uani d . . . 1.0 . .
N N9 0.26370(14) 0.57619(13) 0.65650(11) 0.0123(3) Uani d . . . 1.0 . .
N N10 0.14877(17) 0.55378(14) 0.40532(13) 0.0203(4) Uani d . . . 1.0 . .
C C1 0.51677(17) 0.38735(15) 0.70502(14) 0.0150(4) Uani d . . . 1.0 . .
H H1 0.560213 0.425068 0.64411 0.018 Uiso calc U . R 1.0 . .
C C2 0.54445(19) 0.28406(16) 0.73653(15) 0.0177(4) Uani d . . . 1.0 . .
H H2 0.608165 0.23897 0.702994 0.021 Uiso calc U . R 1.0 . .
C C3 0.45863(18) 0.26198(15) 0.82731(15) 0.0169(4) Uani d . . . 1.0 . .
H H3 0.452331 0.19715 0.868526 0.02 Uiso calc U . R 1.0 . .
C C4 0.04237(18) 0.49318(16) 0.85145(15) 0.0170(4) Uani d . . . 1.0 . .
H H4 0.014282 0.548606 0.813626 0.02 Uiso calc U . R 1.0 . .
C C5 -0.03195(19) 0.41124(17) 0.91193(15) 0.0196(4) Uani d . . . 1.0 . .
H H5 -0.117684 0.399769 0.922876 0.023 Uiso calc U . R 1.0 . .
C C6 0.04667(18) 0.35046(16) 0.95237(15) 0.0177(4) Uani d . . . 1.0 . .
H H6 0.024103 0.28876 0.997817 0.021 Uiso calc U . R 1.0 . .
C C7 0.36041(17) 0.62148(15) 1.00267(14) 0.0137(3) Uani d . . . 1.0 . .
H H7 0.380221 0.695472 0.987478 0.016 Uiso calc U . R 1.0 . .
C C8 0.34923(18) 0.56488(16) 1.09344(14) 0.0160(4) Uani d . . . 1.0 . .
H H8 0.359562 0.591307 1.150489 0.019 Uiso calc U . R 1.0 . .
C C9 0.31981(18) 0.46193(16) 1.08198(14) 0.0158(4) Uani d . . . 1.0 . .
H H9 0.305743 0.403217 1.131051 0.019 Uiso calc U . R 1.0 . .
C C10 0.51505(17) 0.65285(15) 0.76437(13) 0.0122(3) Uani d . . . 1.0 . .
H H10 0.559(2) 0.5937(18) 0.7801(16) 0.012(5) Uiso d . . . 1.0 . .
C C11 0.48515(17) 0.65812(15) 0.67409(14) 0.0122(3) Uani d . . . 1.0 . .
H H11 0.521(2) 0.6049(18) 0.6284(16) 0.013(6) Uiso d . . . 1.0 . .
C C12 0.48407(18) 0.76731(15) 0.61874(14) 0.0147(4) Uani d . . . 1.0 . .
H H12 0.418502 0.765266 0.585306 0.018 Uiso calc U . R 1.0 . .
C C13 0.50107(19) 0.84613(16) 0.76362(15) 0.0190(4) Uani d . . . 1.0 . .
C C14 0.53062(18) 0.75212(16) 0.80406(14) 0.0164(4) Uani d . . . 1.0 . .
H H14 0.561779 0.750642 0.858769 0.02 Uiso calc U . R 1.0 . .
C C15 0.5261(3) 0.94759(19) 0.80182(19) 0.0329(6) Uani d . . . 1.0 . .
C C16 0.4215(3) 0.95381(19) 0.6402(2) 0.0339(6) Uani d . . . 1.0 . .
H H16A 0.497775 0.988746 0.597994 0.051 Uiso calc U . R 1.0 . .
H H16B 0.379709 1.000034 0.691308 0.051 Uiso calc U . R 1.0 . .
H H16C 0.367098 0.94095 0.600562 0.051 Uiso calc U . R 1.0 . .
C C17 0.60730(18) 0.78887(15) 0.53832(14) 0.0145(4) Uani d . . . 1.0 . .
C C18 0.61047(19) 0.78579(16) 0.43976(14) 0.0159(4) Uani d . . . 1.0 . .
H H18 0.537919 0.772576 0.422452 0.019 Uiso calc U . R 1.0 . .
C C19 0.72264(19) 0.80267(15) 0.36963(14) 0.0158(4) Uani d . . . 1.0 . .
C C20 0.82842(18) 0.82388(16) 0.39285(14) 0.0164(4) Uani d . . . 1.0 . .
C C21 0.82860(19) 0.82759(17) 0.48847(15) 0.0183(4) Uani d . . . 1.0 . .
H H21 0.901877 0.841975 0.504295 0.022 Uiso calc U . R 1.0 . .
C C22 0.71528(19) 0.80908(16) 0.56127(14) 0.0174(4) Uani d . . . 1.0 . .
H H22 0.711863 0.810333 0.628222 0.021 Uiso calc U . R 1.0 . .
C C23 0.8761(3) 0.8298(3) 0.23077(18) 0.0471(8) Uani d . . . 1.0 . .
H H23A 0.919936 0.773675 0.189764 0.056 Uiso calc U . R 1.0 . .
H H23B 0.886616 0.898321 0.188724 0.056 Uiso calc U . R 1.0 . .
C C24 0.21443(18) 0.65993(15) 0.61478(14) 0.0145(4) Uani d . . . 1.0 . .
H H24 0.206477 0.725586 0.643889 0.017 Uiso calc U . R 1.0 . .
C C25 0.17514(18) 0.65648(16) 0.53320(14) 0.0159(4) Uani d . . . 1.0 . .
H H25 0.141978 0.718659 0.507594 0.019 Uiso calc U . R 1.0 . .
C C26 0.18392(17) 0.56066(16) 0.48728(14) 0.0145(4) Uani d . . . 1.0 . .
C C27 0.23292(18) 0.47245(15) 0.53187(14) 0.0148(4) Uani d . . . 1.0 . .
H H27 0.240715 0.405309 0.505278 0.018 Uiso calc U . R 1.0 . .
C C28 0.26935(18) 0.48387(15) 0.61386(14) 0.0143(4) Uani d . . . 1.0 . .
H H28 0.300649 0.422623 0.642513 0.017 Uiso calc U . R 1.0 . .
C C29 0.0972(2) 0.64582(18) 0.36151(16) 0.0229(4) Uani d . . . 1.0 . .
H H29A 0.018103 0.664643 0.407184 0.034 Uiso calc U . R 1.0 . .
H H29B 0.084365 0.628067 0.300106 0.034 Uiso calc U . R 1.0 . .
H H29C 0.154574 0.706604 0.347801 0.034 Uiso calc U . R 1.0 . .
C C30 0.1542(2) 0.45236(18) 0.36301(15) 0.0219(4) Uani d . . . 1.0 . .
H H30A 0.239089 0.425856 0.346089 0.033 Uiso calc U . R 1.0 . .
H H30B 0.127808 0.46262 0.303619 0.033 Uiso calc U . R 1.0 . .
H H30C 0.099443 0.400265 0.410815 0.033 Uiso calc U . R 1.0 . .
C C31 -0.0148(2) 0.89105(19) 0.73961(18) 0.0301(5) Uani d . . . 1.0 . .
H H31A -0.066504 0.95297 0.763665 0.036 Uiso calc U . R 1.0 . .
H H31B 0.046063 0.880152 0.77671 0.036 Uiso calc U . R 1.0 . .
B B1 0.2798(2) 0.36372(17) 0.94245(16) 0.0139(4) Uani d . . . 1.0 . .
H H1A 0.263(2) 0.2894(19) 0.9936(18) 0.021(6) Uiso d . . . 1.0 . .
Cl Cl3 0.1764(3) 1.05275(15) 1.01171(13) 0.0621(6) Uani d . P D 0.696(6) A 1
C C32 0.2474(4) 0.9225(3) 1.0211(3) 0.0379(10) Uani d . P D 0.696(6) A 1
H H32A 0.230545 0.87874 0.972518 0.045 Uiso calc U P R 0.696(6) A 1
H H32B 0.337948 0.932643 1.003351 0.045 Uiso calc U P R 0.696(6) A 1
Cl Cl3A 0.1151(7) 1.0148(6) 1.0193(3) 0.082(2) Uani d . P D 0.304(6) A 2
C C32A 0.1803(10) 0.9137(7) 1.0178(6) 0.0379(10) Uani d . P D 0.304(6) A 2
H H32C 0.263626 0.924627 0.970313 0.045 Uiso calc U P R 0.304(6) A 2
H H32D 0.136396 0.861486 0.992305 0.045 Uiso calc U P R 0.304(6) A 2

loop_
_atom_site_aniso_label
_atom_site_aniso_U_11
_atom_site_aniso_U_22
_atom_site_aniso_U_33
_atom_site_aniso_U_12
_atom_site_aniso_U_13
_atom_site_aniso_U_23
Mo1 0.01052(7) 0.00918(7) 0.01004(7) 0.00011(5) -0.00330(5) -0.00110(5)
Cl1 0.0421(4) 0.0475(4) 0.0447(4) -0.0155(3) -0.0071(3) 0.0025(3)
Cl2 0.0441(4) 0.0207(3) 0.0327(3) -0.0024(2) -0.0096(3) -0.0013(2)
Cl4 0.0534(4) 0.0403(4) 0.0472(4) 0.0019(3) -0.0093(3) -0.0106(3)
F1 0.0587(11) 0.0208(8) 0.0494(10) -0.0209(7) -0.0017(8) -0.0001(7)
F2 0.0725(12) 0.0324(9) 0.0395(9) -0.0164(8) -0.0174(8) -0.0151(7)
F3 0.0650(12) 0.0221(8) 0.0529(10) 0.0056(7) 0.0047(9) -0.0197(7)
O1 0.0258(8) 0.0160(7) 0.0255(8) 0.0083(6) -0.0052(6) -0.0066(6)
O2 0.0256(8) 0.0376(9) 0.0120(7) 0.0004(7) -0.0043(6) -0.0044(6)
O3 0.0204(8) 0.0301(9) 0.0150(7) -0.0024(6) 0.0014(6) -0.0026(6)
N1 0.0140(7) 0.0105(7) 0.0137(7) -0.0012(6) -0.0049(6) -0.0003(6)
N2 0.0151(8) 0.0089(7) 0.0161(7) -0.0007(6) -0.0050(6) -0.0003(6)
N3 0.0135(7) 0.0135(8) 0.0121(7) -0.0004(6) -0.0040(6) -0.0012(6)
N4 0.0149(8) 0.0120(8) 0.0136(7) -0.0032(6) -0.0035(6) -0.0004(6)
N5 0.0120(7) 0.0105(7) 0.0118(7) -0.0009(5) -0.0030(6) 0.0007(6)
N6 0.0130(7) 0.0129(8) 0.0132(7) -0.0002(6) -0.0044(6) 0.0014(6)
N7 0.0144(8) 0.0145(8) 0.0124(7) 0.0003(6) -0.0055(6) -0.0017(6)
N8 0.0228(9) 0.0109(8) 0.0199(8) 0.0035(6) -0.0004(7) 0.0015(6)
N9 0.0126(7) 0.0120(7) 0.0121(7) -0.0006(6) -0.0034(6) -0.0005(6)
N10 0.0283(10) 0.0210(9) 0.0168(8) 0.0055(7) -0.0137(7) -0.0053(7)
C1 0.0134(9) 0.0148(9) 0.0169(9) -0.0003(7) -0.0038(7) -0.0042(7)
C2 0.0161(9) 0.0146(9) 0.0245(10) 0.0025(7) -0.0076(8) -0.0076(8)
C3 0.0182(9) 0.0105(9) 0.0241(10) 0.0014(7) -0.0094(8) -0.0024(7)
C4 0.0141(9) 0.0193(10) 0.0187(9) 0.0021(7) -0.0054(7) -0.0051(8)
C5 0.0123(9) 0.0232(11) 0.0232(10) -0.0031(7) -0.0036(8) -0.0068(8)
C6 0.0160(9) 0.0176(10) 0.0176(9) -0.0053(7) -0.0010(7) -0.0039(7)
C7 0.0122(8) 0.0145(9) 0.0138(8) -0.0013(7) -0.0030(7) -0.0014(7)
C8 0.0144(9) 0.0215(10) 0.0128(8) -0.0017(7) -0.0051(7) -0.0011(7)
C9 0.0159(9) 0.0188(10) 0.0133(8) 0.0003(7) -0.0063(7) 0.0016(7)
C10 0.0120(8) 0.0113(8) 0.0132(8) 0.0005(6) -0.0036(7) -0.0007(7)
C11 0.0122(8) 0.0094(8) 0.0131(8) -0.0014(6) -0.0012(7) 0.0012(7)
C12 0.0148(9) 0.0140(9) 0.0145(8) -0.0001(7) -0.0041(7) 0.0015(7)
C13 0.0211(10) 0.0128(9) 0.0181(9) -0.0037(7) 0.0028(8) -0.0041(7)
C14 0.0162(9) 0.0181(10) 0.0139(8) -0.0052(7) -0.0021(7) -0.0035(7)
C15 0.0443(15) 0.0164(11) 0.0313(13) -0.0075(10) 0.0007(11) -0.0071(9)
C16 0.0418(15) 0.0165(11) 0.0369(13) 0.0111(10) -0.0047(11) 0.0051(10)
C17 0.0171(9) 0.0108(9) 0.0141(8) 0.0000(7) -0.0033(7) 0.0010(7)
C18 0.0177(9) 0.0148(9) 0.0158(9) -0.0011(7) -0.0063(7) -0.0001(7)
C19 0.0222(10) 0.0131(9) 0.0122(8) 0.0014(7) -0.0049(7) -0.0017(7)
C20 0.0172(9) 0.0140(9) 0.0148(9) -0.0004(7) -0.0001(7) -0.0004(7)
C21 0.0166(9) 0.0205(10) 0.0173(9) -0.0037(7) -0.0044(7) -0.0014(8)
C22 0.0191(10) 0.0201(10) 0.0120(8) -0.0012(7) -0.0035(7) -0.0004(7)
C23 0.0305(14) 0.093(3) 0.0155(11) -0.0108(15) -0.0014(10) -0.0120(13)
C24 0.0160(9) 0.0124(9) 0.0155(9) 0.0019(7) -0.0052(7) -0.0019(7)
C25 0.0174(9) 0.0151(9) 0.0164(9) 0.0031(7) -0.0071(7) -0.0006(7)
C26 0.0128(8) 0.0193(10) 0.0115(8) -0.0001(7) -0.0035(7) -0.0021(7)
C27 0.0172(9) 0.0134(9) 0.0148(8) 0.0020(7) -0.0053(7) -0.0038(7)
C28 0.0162(9) 0.0124(9) 0.0151(8) 0.0006(7) -0.0060(7) -0.0010(7)
C29 0.0266(11) 0.0264(11) 0.0188(10) 0.0058(9) -0.0124(9) -0.0012(8)
C30 0.0255(11) 0.0271(11) 0.0168(9) 0.0007(8) -0.0102(8) -0.0078(8)
C31 0.0370(14) 0.0267(12) 0.0301(12) 0.0032(10) -0.0137(11) -0.0085(10)
B1 0.0162(10) 0.0116(10) 0.0139(9) -0.0017(7) -0.0047(8) 0.0004(7)
Cl3 0.0982(16) 0.0454(9) 0.0351(7) 0.0063(8) -0.0081(8) -0.0059(6)
C32 0.040(2) 0.0371(19) 0.0289(16) -0.0151(19) 0.0036(18) -0.0065(14)
Cl3A 0.108(4) 0.090(4) 0.0355(16) 0.033(3) -0.010(2) 0.013(2)
C32A 0.040(2) 0.0371(19) 0.0289(16) -0.0151(19) 0.0036(18) -0.0065(14)

loop_
_atom_type_symbol
_atom_type_description
_atom_type_scat_dispersion_real
_atom_type_scat_dispersion_imag
_atom_type_scat_source
C C 0.0033 0.0016 'International Tables Vol C Tables 4.2.6.8 and 6.1.1.4'
H H 0.0000 0.0000 'International Tables Vol C Tables 4.2.6.8 and 6.1.1.4'
B B 0.0013 0.0007 'International Tables Vol C Tables 4.2.6.8 and 6.1.1.4'
Cl Cl 0.1484 0.1585 'International Tables Vol C Tables 4.2.6.8 and 6.1.1.4'
F F 0.0171 0.0103 'International Tables Vol C Tables 4.2.6.8 and 6.1.1.4'
Mo Mo -1.6832 0.6857 'International Tables Vol C Tables 4.2.6.8 and 6.1.1.4'
N N 0.0061 0.0033 'International Tables Vol C Tables 4.2.6.8 and 6.1.1.4'
O O 0.0106 0.0060 'International Tables Vol C Tables 4.2.6.8 and 6.1.1.4'

loop_
_geom_angle_atom_site_label_1
_geom_angle_atom_site_label_2
_geom_angle_atom_site_label_3
_geom_angle
N7 Mo1 C11 97.18(7)
N7 Mo1 N5 91.43(6)
C11 Mo1 N5 117.58(6)
N7 Mo1 N3 95.44(7)
C11 Mo1 N3 156.68(7)
N5 Mo1 N3 81.52(6)
N7 Mo1 N9 93.97(7)
C11 Mo1 N9 79.27(6)
N5 Mo1 N9 161.50(6)
N3 Mo1 N9 80.36(6)
N7 Mo1 C10 96.72(7)
C11 Mo1 C10 37.39(7)
N5 Mo1 C10 80.25(6)
N3 Mo1 C10 158.28(6)
N9 Mo1 C10 116.56(6)
N7 Mo1 N1 173.05(6)
C11 Mo1 N1 87.73(6)
N5 Mo1 N1 81.91(6)
N3 Mo1 N1 81.65(6)
N9 Mo1 N1 91.76(6)
C10 Mo1 N1 84.18(6)
C19 O2 C23 105.09(17)
C20 O3 C23 104.71(17)
C1 N1 N2 105.79(15)
C1 N1 Mo1 135.26(13)
N2 N1 Mo1 118.72(11)
C3 N2 N1 110.05(16)
C3 N2 B1 128.37(16)
N1 N2 B1 121.50(15)
C4 N3 N4 106.72(16)
C4 N3 Mo1 131.25(13)
N4 N3 Mo1 121.77(12)
C6 N4 N3 109.81(16)
C6 N4 B1 129.88(17)
N3 N4 B1 120.02(15)
C7 N5 N6 106.20(15)
C7 N5 Mo1 132.71(13)
N6 N5 Mo1 120.82(11)
C9 N6 N5 109.79(16)
C9 N6 B1 128.86(16)
N5 N6 B1 121.28(15)
O1 N7 Mo1 174.86(15)
C13 N8 C16 122.33(19)
C13 N8 C12 117.27(16)
C16 N8 C12 113.75(18)
C28 N9 C24 115.23(16)
C28 N9 Mo1 122.41(13)
C24 N9 Mo1 122.31(13)
C26 N10 C30 120.58(17)
C26 N10 C29 120.91(17)
C30 N10 C29 118.39(17)
N1 C1 C2 110.92(17)
N1 C1 H1 124.5
C2 C1 H1 124.5
C3 C2 C1 104.54(17)
C3 C2 H2 127.7
C1 C2 H2 127.7
N2 C3 C2 108.70(17)
N2 C3 H3 125.7
C2 C3 H3 125.7
N3 C4 C5 110.34(18)
N3 C4 H4 124.8
C5 C4 H4 124.8
C6 C5 C4 104.84(18)
C6 C5 H5 127.6
C4 C5 H5 127.6
N4 C6 C5 108.28(18)
N4 C6 H6 125.9
C5 C6 H6 125.9
N5 C7 C8 110.71(17)
N5 C7 H7 124.6
C8 C7 H7 124.6
C9 C8 C7 104.58(17)
C9 C8 H8 127.7
C7 C8 H8 127.7
N6 C9 C8 108.72(17)
N6 C9 H9 125.6
C8 C9 H9 125.6
C11 C10 C14 118.72(17)
C11 C10 Mo1 69.48(10)
C14 C10 Mo1 119.40(13)
C11 C10 H10 118.0(14)
C14 C10 H10 117.2(14)
Mo1 C10 H10 103.7(14)
C10 C11 C12 118.13(16)
C10 C11 Mo1 73.12(10)
C12 C11 Mo1 123.35(13)
C10 C11 H11 118.2(13)
C12 C11 H11 110.5(13)
Mo1 C11 H11 109.2(13)
N8 C12 C11 111.54(16)
N8 C12 C17 112.94(16)
C11 C12 C17 110.30(16)
N8 C12 H12 107.2
C11 C12 H12 107.2
C17 C12 H12 107.2
C14 C13 N8 121.98(18)
C14 C13 C15 119.0(2)
N8 C13 C15 119.0(2)
C13 C14 C10 120.30(19)
C13 C14 H14 119.8
C10 C14 H14 119.8
F2 C15 F3 105.7(2)
F2 C15 F1 106.3(2)
F3 C15 F1 105.0(2)
F2 C15 C13 112.8(2)
F3 C15 C13 113.7(2)
F1 C15 C13 112.58(19)
N8 C16 H16A 109.5
N8 C16 H16B 109.5
H16A C16 H16B 109.5
N8 C16 H16C 109.5
H16A C16 H16C 109.5
H16B C16 H16C 109.5
C22 C17 C18 119.99(18)
C22 C17 C12 121.43(17)
C18 C17 C12 118.57(17)
C19 C18 C17 117.24(18)
C19 C18 H18 121.4
C17 C18 H18 121.4
C18 C19 C20 122.37(18)
C18 C19 O2 127.97(19)
C20 C19 O2 109.65(17)
C19 C20 C21 121.90(18)
C19 C20 O3 110.17(17)
C21 C20 O3 127.94(19)
C20 C21 C22 116.60(19)
C20 C21 H21 121.7
C22 C21 H21 121.7
C17 C22 C21 121.89(18)
C17 C22 H22 119.1
C21 C22 H22 119.1
O3 C23 O2 110.27(18)
O3 C23 H23A 109.6
O2 C23 H23A 109.6
O3 C23 H23B 109.6
O2 C23 H23B 109.6
H23A C23 H23B 108.1
N9 C24 C25 124.49(18)
N9 C24 H24 117.8
C25 C24 H24 117.8
C24 C25 C26 120.20(18)
C24 C25 H25 119.9
C26 C25 H25 119.9
N10 C26 C27 122.11(18)
N10 C26 C25 122.42(18)
C27 C26 C25 115.47(17)
C28 C27 C26 119.98(18)
C28 C27 H27 120.0
C26 C27 H27 120.0
N9 C28 C27 124.60(18)
N9 C28 H28 117.7
C27 C28 H28 117.7
N10 C29 H29A 109.5
N10 C29 H29B 109.5
H29A C29 H29B 109.5
N10 C29 H29C 109.5
H29A C29 H29C 109.5
H29B C29 H29C 109.5
N10 C30 H30A 109.5
N10 C30 H30B 109.5
H30A C30 H30B 109.5
N10 C30 H30C 109.5
H30A C30 H30C 109.5
H30B C30 H30C 109.5
Cl2 C31 Cl1 110.98(13)
Cl2 C31 H31A 109.4
Cl1 C31 H31A 109.4
Cl2 C31 H31B 109.4
Cl1 C31 H31B 109.4
H31A C31 H31B 108.0
N4 B1 N6 107.26(16)
N4 B1 N2 109.70(16)
N6 B1 N2 108.51(15)
N4 B1 H1A 109.4(13)
N6 B1 H1A 111.5(12)
N2 B1 H1A 110.4(13)
Cl4 C32 Cl3 114.6(2)
Cl4 C32 H32A 108.6
Cl3 C32 H32A 108.6
Cl4 C32 H32B 108.6
Cl3 C32 H32B 108.6
H32A C32 H32B 107.6
Cl3A C32A Cl4 117.4(6)
Cl3A C32A H32C 108.0
Cl4 C32A H32C 108.0
Cl3A C32A H32D 108.0
Cl4 C32A H32D 108.0
H32C C32A H32D 107.2

loop_
_geom_bond_atom_site_label_1
_geom_bond_atom_site_label_2
_geom_bond_distance
Mo1 N7 1.7628(16)
Mo1 C11 2.2013(18)
Mo1 N5 2.2099(16)
Mo1 N3 2.2247(16)
Mo1 N9 2.2251(16)
Mo1 C10 2.2491(19)
Mo1 N1 2.2873(16)
Cl1 C31 1.774(3)
Cl2 C31 1.764(3)
Cl4 C32 1.696(4)
Cl4 C32A 1.823(9)
F1 C15 1.354(3)
F2 C15 1.340(3)
F3 C15 1.352(3)
O1 N7 1.224(2)
O2 C19 1.383(2)
O2 C23 1.415(3)
O3 C20 1.387(2)
O3 C23 1.411(3)
N1 C1 1.341(2)
N1 N2 1.368(2)
N2 C3 1.341(2)
N2 B1 1.547(3)
N3 C4 1.338(2)
N3 N4 1.360(2)
N4 C6 1.349(2)
N4 B1 1.537(3)
N5 C7 1.339(2)
N5 N6 1.365(2)
N6 C9 1.343(2)
N6 B1 1.537(3)
N8 C13 1.388(3)
N8 C16 1.459(3)
N8 C12 1.472(3)
N9 C28 1.353(2)
N9 C24 1.354(2)
N10 C26 1.359(2)
N10 C30 1.455(3)
N10 C29 1.458(3)
C1 C2 1.394(3)
C1 H1 0.95
C2 C3 1.379(3)
C2 H2 0.95
C3 H3 0.95
C4 C5 1.397(3)
C4 H4 0.95
C5 C6 1.383(3)
C5 H5 0.95
C6 H6 0.95
C7 C8 1.393(3)
C7 H7 0.95
C8 C9 1.379(3)
C8 H8 0.95
C9 H9 0.95
C10 C11 1.427(3)
C10 C14 1.454(3)
C10 H10 0.93(2)
C11 C12 1.519(3)
C11 H11 0.98(2)
C12 C17 1.533(3)
C12 H12 1.0
C13 C14 1.346(3)
C13 C15 1.498(3)
C14 H14 0.95
C16 H16A 0.98
C16 H16B 0.98
C16 H16C 0.98
C17 C22 1.394(3)
C17 C18 1.406(3)
C18 C19 1.372(3)
C18 H18 0.95
C19 C20 1.375(3)
C20 C21 1.376(3)
C21 C22 1.400(3)
C21 H21 0.95
C22 H22 0.95
C23 H23A 0.99
C23 H23B 0.99
C24 C25 1.374(3)
C24 H24 0.95
C25 C26 1.414(3)
C25 H25 0.95
C26 C27 1.413(3)
C27 C28 1.377(3)
C27 H27 0.95
C28 H28 0.95
C29 H29A 0.98
C29 H29B 0.98
C29 H29C 0.98
C30 H30A 0.98
C30 H30B 0.98
C30 H30C 0.98
C31 H31A 0.99
C31 H31B 0.99
B1 H1A 1.11(2)
Cl3 C32 1.821(5)
C32 H32A 0.99
C32 H32B 0.99
Cl3A C32A 1.455(10)
C32A H32C 0.99
C32A H32D 0.99

loop_
_geom_torsion_atom_site_label_1
_geom_torsion_atom_site_label_2
_geom_torsion_atom_site_label_3
_geom_torsion_atom_site_label_4
_geom_torsion
C1 N1 N2 C3 0.1(2)
Mo1 N1 N2 C3 -175.24(12)
C1 N1 N2 B1 177.23(16)
Mo1 N1 N2 B1 1.9(2)
C4 N3 N4 C6 -0.7(2)
Mo1 N3 N4 C6 173.99(12)
C4 N3 N4 B1 -175.13(16)
Mo1 N3 N4 B1 -0.4(2)
C7 N5 N6 C9 0.1(2)
Mo1 N5 N6 C9 -174.69(12)
C7 N5 N6 B1 177.37(16)
Mo1 N5 N6 B1 2.6(2)
N2 N1 C1 C2 -0.2(2)
Mo1 N1 C1 C2 173.97(13)
N1 C1 C2 C3 0.3(2)
N1 N2 C3 C2 0.1(2)
B1 N2 C3 C2 -176.82(18)
C1 C2 C3 N2 -0.2(2)
N4 N3 C4 C5 0.2(2)
Mo1 N3 C4 C5 -173.86(13)
N3 C4 C5 C6 0.4(2)
N3 N4 C6 C5 1.0(2)
B1 N4 C6 C5 174.67(18)
C4 C5 C6 N4 -0.9(2)
N6 N5 C7 C8 0.0(2)
Mo1 N5 C7 C8 173.88(13)
N5 C7 C8 C9 -0.1(2)
N5 N6 C9 C8 -0.1(2)
B1 N6 C9 C8 -177.17(18)
C7 C8 C9 N6 0.1(2)
C14 C10 C11 C12 6.2(3)
Mo1 C10 C11 C12 119.29(16)
C14 C10 C11 Mo1 -113.12(16)
C13 N8 C12 C11 40.9(2)
C16 N8 C12 C11 -166.98(18)
C13 N8 C12 C17 -84.0(2)
C16 N8 C12 C17 68.1(2)
C10 C11 C12 N8 -29.7(2)
Mo1 C11 C12 N8 57.9(2)
C10 C11 C12 C17 96.7(2)
Mo1 C11 C12 C17 -175.73(13)
C16 N8 C13 C14 -178.5(2)
C12 N8 C13 C14 -28.9(3)
C16 N8 C13 C15 -0.1(3)
C12 N8 C13 C15 149.51(19)
N8 C13 C14 C10 2.4(3)
C15 C13 C14 C10 -175.95(19)
C11 C10 C14 C13 8.9(3)
Mo1 C10 C14 C13 -72.5(2)
C14 C13 C15 F2 -1.3(3)
N8 C13 C15 F2 -179.71(19)
C14 C13 C15 F3 -121.6(2)
N8 C13 C15 F3 59.9(3)
C14 C13 C15 F1 119.1(2)
N8 C13 C15 F1 -59.4(3)
N8 C12 C17 C22 54.3(2)
C11 C12 C17 C22 -71.3(2)
N8 C12 C17 C18 -126.97(19)
C11 C12 C17 C18 107.5(2)
C22 C17 C18 C19 0.4(3)
C12 C17 C18 C19 -178.36(17)
C17 C18 C19 C20 -1.2(3)
C17 C18 C19 O2 179.86(19)
C23 O2 C19 C18 177.0(2)
C23 O2 C19 C20 -2.0(3)
C18 C19 C20 C21 1.2(3)
O2 C19 C20 C21 -179.71(18)
C18 C19 C20 O3 -179.12(18)
O2 C19 C20 O3 0.0(2)
C23 O3 C20 C19 2.0(3)
C23 O3 C20 C21 -178.3(2)
C19 C20 C21 C22 -0.3(3)
O3 C20 C21 C22 -179.88(19)
C18 C17 C22 C21 0.5(3)
C12 C17 C22 C21 179.22(18)
C20 C21 C22 C17 -0.6(3)
C20 O3 C23 O2 -3.3(3)
C19 O2 C23 O3 3.3(3)
C28 N9 C24 C25 -1.9(3)
Mo1 N9 C24 C25 -179.48(15)
N9 C24 C25 C26 0.5(3)
C30 N10 C26 C27 3.4(3)
C29 N10 C26 C27 179.32(19)
C30 N10 C26 C25 -177.23(19)
C29 N10 C26 C25 -1.3(3)
C24 C25 C26 N10 -178.58(19)
C24 C25 C26 C27 0.8(3)
N10 C26 C27 C28 178.82(18)
C25 C26 C27 C28 -0.6(3)
C24 N9 C28 C27 2.2(3)
Mo1 N9 C28 C27 179.73(15)
C26 C27 C28 N9 -1.0(3)
C6 N4 B1 N6 -114.2(2)
N3 N4 B1 N6 58.9(2)
C6 N4 B1 N2 128.1(2)
N3 N4 B1 N2 -58.8(2)
C9 N6 B1 N4 116.0(2)
N5 N6 B1 N4 -60.8(2)
C9 N6 B1 N2 -125.6(2)
N5 N6 B1 N2 57.6(2)
C3 N2 B1 N4 -126.0(2)
N1 N2 B1 N4 57.4(2)
C3 N2 B1 N6 117.1(2)
N1 N2 B1 N6 -59.5(2)
